data_7032511
loop_
_publ_author_name
'Zhu, Bolin'
'Huang, Xinwei'
'Hao, Xiaoting'

_publ_section_title
;
 Synthesis and structures of doubly-bridged dicyclopentadienyl dinuclear
 rhenium complexes, and their photochemical reactions with aromatic
 halides in benzene.
;
_journal_issue 44
_journal_name_full 'Dalton transactions (Cambridge, England : 2003)'
_journal_page_first 16726
_journal_page_last 16736
_journal_paper_doi 10.1039/c4dt02370f
_journal_volume 43
_journal_year 2014
_chemical_formula_sum 'C76 H72 Br2.8 Cl5.2 O20 Re8 Si8'
_chemical_formula_weight 3427.74
_chemical_name_systematic 11
_space_group_IT_number 14
_symmetry_cell_setting monoclinic
_symmetry_space_group_name_Hall '-P 2ybc'
_symmetry_space_group_name_H-M 'P 1 21/c 1'
_atom_sites_solution_hydrogens geom
_atom_sites_solution_primary direct
_atom_sites_solution_secondary difmap
_audit_creation_method SHELXL-97
_cell_angle_alpha 90.00
_cell_angle_beta 113.388(4)
_cell_angle_gamma 90.00
_cell_formula_units_Z 1
_cell_length_a 13.548(3)
_cell_length_b 14.211(3)
_cell_length_c 13.564(3)
_cell_measurement_reflns_used 4786
_cell_measurement_temperature 296(2)
_cell_measurement_theta_max 28.21
_cell_measurement_theta_min 2.17
_cell_volume 2396.9(9)
_computing_cell_refinement 'Bruker SMART'
_computing_data_collection 'Bruker SMART'
_computing_data_reduction 'Bruker SAINT'
_computing_molecular_graphics 'Bruker SHELXTL'
_computing_publication_material 'Bruker SHELXTL'
_computing_structure_refinement 'SHELXL-97 (Sheldrick, 1997)'
_computing_structure_solution 'SHELXS-97 (Sheldrick, 1990)'
_diffrn_ambient_temperature 296(2)
_diffrn_measured_fraction_theta_full 1.000
_diffrn_measured_fraction_theta_max 1.000
_diffrn_measurement_device_type 'CCD area detector'
_diffrn_measurement_method 'phi and omega scans'
_diffrn_radiation_monochromator graphite
_diffrn_radiation_source 'fine-focus sealed tube'
_diffrn_radiation_type MoK\a
_diffrn_radiation_wavelength 0.71073
_diffrn_reflns_av_R_equivalents 0.0699
_diffrn_reflns_av_unetI/netI 0.0616
_diffrn_reflns_limit_h_max 10
_diffrn_reflns_limit_h_min -16
_diffrn_reflns_limit_k_max 16
_diffrn_reflns_limit_k_min -16
_diffrn_reflns_limit_l_max 16
_diffrn_reflns_limit_l_min -16
_diffrn_reflns_number 13693
_diffrn_reflns_theta_full 25.01
_diffrn_reflns_theta_max 25.01
_diffrn_reflns_theta_min 1.64
_exptl_absorpt_coefficient_mu 11.530
_exptl_absorpt_correction_T_max 0.3636
_exptl_absorpt_correction_T_min 0.1406
_exptl_absorpt_correction_type multi-scan
_exptl_absorpt_process_details sadabs
_exptl_crystal_colour yellow
_exptl_crystal_density_diffrn 2.375
_exptl_crystal_density_meas ?
_exptl_crystal_density_method 'not measured'
_exptl_crystal_description block
_exptl_crystal_F_000 1586
_exptl_crystal_size_max 0.28
_exptl_crystal_size_mid 0.12
_exptl_crystal_size_min 0.11
_refine_diff_density_max 1.731
_refine_diff_density_min -1.866
_refine_diff_density_rms 0.205
_refine_ls_extinction_method none
_refine_ls_goodness_of_fit_ref 1.036
_refine_ls_hydrogen_treatment mixed
_refine_ls_matrix_type full
_refine_ls_number_parameters 278
_refine_ls_number_reflns 4235
_refine_ls_number_restraints 2
_refine_ls_restrained_S_all 1.038
_refine_ls_R_factor_all 0.0466
_refine_ls_R_factor_gt 0.0371
_refine_ls_shift/su_max 0.001
_refine_ls_shift/su_mean 0.000
_refine_ls_structure_factor_coef Fsqd
_refine_ls_weighting_details 'calc w=1/[\s^2^(Fo^2^)+(0.0455P)^2^+3.3068P] where P=(Fo^2^+2Fc^2^)/3'
_refine_ls_weighting_scheme calc
_refine_ls_wR_factor_gt 0.0919
_refine_ls_wR_factor_ref 0.0979
_reflns_number_gt 3535
_reflns_number_total 4235
_reflns_threshold_expression >2sigma(I)
_cod_data_source_file c4dt02370f1.cif
_cod_data_source_block n131216b
_cod_depositor_comments
;Adding full bibliography for 7032504--7032512.cif.

The following automatic conversions were performed:

'_exptl_crystal_density_meas' value 'none' was changed to '?' - the
value is perceived as not measured.

Automatic conversion script
Id: cif_fix_values 3008 2015-01-20 13:52:24Z robertas 
;
_cod_original_sg_symbol_H-M P21/c
_cod_original_formula_sum 'C76 H72 Br2.80 Cl5.20 O20 Re8 Si8'
_cod_database_code 7032511

loop_
_symmetry_equiv_pos_as_xyz
'x, y, z'
'-x, y+1/2, -z+1/2'
'-x, -y, -z'
'x, -y-1/2, z-1/2'

loop_
_atom_site_label
_atom_site_type_symbol
_atom_site_fract_x
_atom_site_fract_y
_atom_site_fract_z
_atom_site_U_iso_or_equiv
_atom_site_adp_type
_atom_site_occupancy
_atom_site_symmetry_multiplicity
_atom_site_calc_flag
_atom_site_refinement_flags
_atom_site_disorder_assembly
_atom_site_disorder_group
Re1 Re 0.19509(2) 0.47349(2) 0.44240(3) 0.02833(12) Uani 1 1 d D . .
Re2 Re 0.38445(3) 0.56453(2) 0.11301(3) 0.03281(13) Uani 1 1 d . A .
Si1 Si 0.17026(19) 0.62501(16) 0.2061(2) 0.0341(6) Uani 1 1 d . . .
Si2 Si 0.24539(18) 0.38267(15) 0.20677(19) 0.0292(5) Uani 1 1 d . . .
Br1 Br 0.0926(7) 0.6209(3) 0.4601(9) 0.0484(9) Uani 0.70 1 d PD A 1
Cl1 Cl 0.089(4) 0.607(2) 0.465(6) 0.0484(9) Uani 0.30 1 d PD A 2
Cl2 Cl 0.19355(17) 0.29932(13) 0.45234(17) 0.0351(5) Uani 1 1 d . A .
O1 O -0.0393(6) 0.4263(6) 0.2941(7) 0.068(2) Uani 1 1 d . . .
O2 O 0.2054(7) 0.4419(7) 0.6715(7) 0.079(3) Uani 1 1 d . . .
O3 O 0.4821(6) 0.6560(5) 0.3350(6) 0.0593(19) Uani 1 1 d . A .
O4 O 0.5772(7) 0.4300(7) 0.1908(9) 0.095(3) Uani 1 1 d . A .
O5 O 0.5025(8) 0.6999(7) 0.0228(7) 0.104(4) Uani 1 1 d . A .
C1 C 0.2811(6) 0.4574(5) 0.3306(7) 0.0263(18) Uani 1 1 d . A .
C2 C 0.3562(7) 0.4374(6) 0.4391(7) 0.036(2) Uani 1 1 d . A .
H2 H 0.3876 0.3790 0.4632 0.043 Uiso 1 1 calc R . .
C3 C 0.3747(7) 0.5184(6) 0.5026(8) 0.037(2) Uani 1 1 d . A .
H3 H 0.4215 0.5240 0.5743 0.044 Uiso 1 1 calc R . .
C4 C 0.3096(7) 0.5896(6) 0.4375(7) 0.034(2) Uani 1 1 d . A .
H4 H 0.3059 0.6506 0.4605 0.041 Uiso 1 1 calc R . .
C5 C 0.2485(7) 0.5556(5) 0.3296(7) 0.0301(19) Uani 1 1 d . A .
C6 C 0.2129(10) 0.7504(6) 0.2353(10) 0.068(3) Uani 1 1 d . A .
H6A H 0.1965 0.7836 0.1690 0.102 Uiso 1 1 calc R . .
H6B H 0.2889 0.7531 0.2775 0.102 Uiso 1 1 calc R . .
H6C H 0.1752 0.7790 0.2744 0.102 Uiso 1 1 calc R . .
C7 C 0.0214(8) 0.6122(8) 0.1570(9) 0.058(3) Uani 1 1 d . A .
H7A H -0.0022 0.6361 0.2102 0.087 Uiso 1 1 calc R . .
H7B H 0.0024 0.5469 0.1441 0.087 Uiso 1 1 calc R . .
H7C H -0.0126 0.6470 0.0915 0.087 Uiso 1 1 calc R . .
C8 C 0.2114(6) 0.5693(6) 0.1018(7) 0.0318(19) Uani 1 1 d . A .
C9 C 0.2423(6) 0.4717(6) 0.1035(7) 0.0280(18) Uani 1 1 d . A .
C10 C 0.2611(7) 0.4564(6) 0.0068(7) 0.035(2) Uani 1 1 d . . .
H10 H 0.2814 0.3997 -0.0136 0.041 Uiso 1 1 calc R A .
C11 C 0.2438(7) 0.5403(7) -0.0505(7) 0.039(2) Uani 1 1 d . A .
H11 H 0.2519 0.5496 -0.1147 0.047 Uiso 1 1 calc R . .
C12 C 0.2114(7) 0.6095(6) 0.0070(7) 0.039(2) Uani 1 1 d . . .
H12 H 0.1932 0.6714 -0.0147 0.047 Uiso 1 1 calc R A .
C13 C 0.1116(7) 0.3248(6) 0.1608(8) 0.045(2) Uani 1 1 d . A .
H13A H 0.1022 0.2843 0.1011 0.067 Uiso 1 1 calc R . .
H13B H 0.0562 0.3720 0.1391 0.067 Uiso 1 1 calc R . .
H13C H 0.1072 0.2884 0.2185 0.067 Uiso 1 1 calc R . .
C14 C 0.3543(9) 0.2945(7) 0.2328(9) 0.059(3) Uani 1 1 d . A .
H14A H 0.3533 0.2719 0.1657 0.088 Uiso 1 1 calc R . .
H14B H 0.3433 0.2427 0.2728 0.088 Uiso 1 1 calc R . .
H14C H 0.4226 0.3232 0.2734 0.088 Uiso 1 1 calc R . .
C15 C 0.0466(7) 0.4427(6) 0.3512(8) 0.039(2) Uani 1 1 d . A .
C16 C 0.1974(8) 0.4531(7) 0.5866(8) 0.048(2) Uani 1 1 d . A .
C17 C 0.4463(7) 0.6234(6) 0.2514(8) 0.037(2) Uani 1 1 d . . .
C18 C 0.5046(9) 0.4820(8) 0.1599(9) 0.054(3) Uani 1 1 d . . .
C19 C 0.4607(9) 0.6504(9) 0.0585(8) 0.061(3) Uani 1 1 d . . .

loop_
_atom_site_aniso_label
_atom_site_aniso_U_11
_atom_site_aniso_U_22
_atom_site_aniso_U_33
_atom_site_aniso_U_23
_atom_site_aniso_U_13
_atom_site_aniso_U_12
Re1 0.0284(2) 0.0339(2) 0.0253(2) -0.00004(14) 0.01337(15) -0.00411(13)
Re2 0.0332(2) 0.0405(2) 0.0270(2) -0.00193(15) 0.01426(16) -0.00783(14)
Si1 0.0387(14) 0.0314(13) 0.0345(15) 0.0074(11) 0.0168(11) 0.0118(10)
Si2 0.0330(12) 0.0244(12) 0.0310(14) 0.0006(10) 0.0135(10) 0.0024(9)
Br1 0.0510(10) 0.0448(18) 0.0592(16) -0.009(2) 0.0323(7) 0.0044(17)
Cl1 0.0510(10) 0.0448(18) 0.0592(16) -0.009(2) 0.0323(7) 0.0044(17)
Cl2 0.0562(13) 0.0168(9) 0.0369(13) 0.0076(9) 0.0235(11) -0.0094(8)
O1 0.037(4) 0.097(6) 0.069(6) -0.009(5) 0.019(4) -0.021(4)
O2 0.100(7) 0.112(7) 0.039(5) 0.009(5) 0.041(5) -0.001(5)
O3 0.057(4) 0.086(5) 0.029(4) -0.008(4) 0.011(3) -0.023(4)
O4 0.049(5) 0.109(7) 0.113(9) -0.021(6) 0.018(5) 0.027(5)
O5 0.117(8) 0.141(8) 0.055(6) -0.001(6) 0.036(6) -0.087(7)
C1 0.028(4) 0.026(4) 0.028(5) 0.002(3) 0.015(4) -0.001(3)
C2 0.032(5) 0.039(5) 0.033(5) 0.011(4) 0.010(4) 0.012(4)
C3 0.035(5) 0.050(6) 0.026(5) -0.001(4) 0.013(4) -0.003(4)
C4 0.041(5) 0.033(5) 0.034(5) -0.005(4) 0.022(4) -0.009(4)
C5 0.033(5) 0.027(4) 0.035(5) 0.001(4) 0.018(4) 0.002(3)
C6 0.122(11) 0.026(5) 0.063(8) 0.010(5) 0.043(8) 0.020(6)
C7 0.044(6) 0.084(8) 0.049(7) 0.019(6) 0.022(5) 0.023(5)
C8 0.028(4) 0.030(5) 0.036(5) 0.003(4) 0.011(4) 0.000(3)
C9 0.022(4) 0.038(5) 0.020(5) -0.001(4) 0.004(3) -0.005(3)
C10 0.035(5) 0.036(5) 0.034(5) -0.014(4) 0.015(4) -0.011(4)
C11 0.037(5) 0.056(6) 0.022(5) 0.000(4) 0.009(4) -0.009(4)
C12 0.048(6) 0.037(5) 0.033(5) 0.010(4) 0.015(4) -0.003(4)
C13 0.053(6) 0.038(5) 0.046(6) -0.010(5) 0.022(5) -0.020(4)
C14 0.070(7) 0.049(6) 0.049(7) -0.003(5) 0.015(6) 0.032(5)
C15 0.031(5) 0.049(6) 0.040(6) -0.004(5) 0.017(5) -0.014(4)
C16 0.048(6) 0.067(7) 0.032(6) 0.002(5) 0.020(5) -0.002(5)
C17 0.033(5) 0.045(5) 0.034(6) 0.001(4) 0.013(4) -0.004(4)
C18 0.049(6) 0.065(7) 0.053(7) -0.008(6) 0.024(6) -0.001(5)
C19 0.061(7) 0.089(8) 0.035(6) -0.008(6) 0.021(6) -0.034(6)

loop_
_atom_type_symbol
_atom_type_description
_atom_type_scat_dispersion_real
_atom_type_scat_dispersion_imag
_atom_type_scat_source
C C 0.0033 0.0016 'International Tables Vol C Tables 4.2.6.8 and 6.1.1.4'
H H 0.0000 0.0000 'International Tables Vol C Tables 4.2.6.8 and 6.1.1.4'
O O 0.0106 0.0060 'International Tables Vol C Tables 4.2.6.8 and 6.1.1.4'
Si Si 0.0817 0.0704 'International Tables Vol C Tables 4.2.6.8 and 6.1.1.4'
Cl Cl 0.1484 0.1585 'International Tables Vol C Tables 4.2.6.8 and 6.1.1.4'
Br Br -0.2901 2.4595 'International Tables Vol C Tables 4.2.6.8 and 6.1.1.4'
Re Re -1.0185 7.2310 'International Tables Vol C Tables 4.2.6.8 and 6.1.1.4'

loop_
_geom_angle_atom_site_label_1
_geom_angle_atom_site_label_2
_geom_angle_atom_site_label_3
_geom_angle
C15 Re1 C16 101.8(4)
C15 Re1 C2 134.3(4)
C16 Re1 C2 110.6(4)
C15 Re1 C5 102.3(4)
C16 Re1 C5 150.1(4)
C2 Re1 C5 62.1(3)
C15 Re1 C1 103.2(3)
C16 Re1 C1 147.5(4)
C2 Re1 C1 37.3(3)
C5 Re1 C1 37.7(3)
C15 Re1 C4 133.3(4)
C16 Re1 C4 113.1(4)
C2 Re1 C4 59.4(3)
C5 Re1 C4 37.2(3)
C1 Re1 C4 61.1(3)
C15 Re1 C3 163.1(3)
C16 Re1 C3 95.2(4)
C2 Re1 C3 35.5(3)
C5 Re1 C3 61.6(3)
C1 Re1 C3 61.2(3)
C4 Re1 C3 35.4(3)
C15 Re1 Cl1 75.3(16)
C16 Re1 Cl1 76.6(15)
C2 Re1 Cl1 142.3(12)
C5 Re1 Cl1 92.8(12)
C1 Re1 Cl1 130.0(13)
C4 Re1 Cl1 83.4(12)
C3 Re1 Cl1 108.9(14)
C15 Re1 Cl2 77.4(3)
C16 Re1 Cl2 78.2(3)
C2 Re1 Cl2 78.6(2)
C5 Re1 Cl2 124.3(2)
C1 Re1 Cl2 87.3(2)
C4 Re1 Cl2 138.0(2)
C3 Re1 Cl2 106.6(2)
Cl1 Re1 Cl2 137.8(11)
C15 Re1 Br1 77.5(4)
C16 Re1 Br1 79.9(4)
C2 Re1 Br1 138.3(3)
C5 Re1 Br1 88.4(3)
C1 Re1 Br1 125.8(3)
C4 Re1 Br1 79.2(3)
C3 Re1 Br1 105.7(3)
Cl1 Re1 Br1 4.5(12)
Cl2 Re1 Br1 142.22(16)
C18 Re2 C17 87.6(4)
C18 Re2 C19 90.0(5)
C17 Re2 C19 90.4(4)
C18 Re2 C8 139.4(4)
C17 Re2 C8 95.2(3)
C19 Re2 C8 130.3(4)
C18 Re2 C9 104.6(4)
C17 Re2 C9 109.7(3)
C19 Re2 C9 155.3(4)
C8 Re2 C9 36.8(3)
C18 Re2 C12 154.9(4)
C17 Re2 C12 115.6(3)
C19 Re2 C12 98.8(4)
C8 Re2 C12 35.7(3)
C9 Re2 C12 60.0(3)
C18 Re2 C11 120.1(4)
C17 Re2 C11 151.7(3)
C19 Re2 C11 95.2(4)
C8 Re2 C11 60.4(3)
C9 Re2 C11 60.3(3)
C12 Re2 C11 36.1(3)
C18 Re2 C10 96.3(4)
C17 Re2 C10 146.0(3)
C19 Re2 C10 123.3(4)
C8 Re2 C10 60.6(3)
C9 Re2 C10 36.7(3)
C12 Re2 C10 59.3(3)
C11 Re2 C10 35.1(3)
C7 Si1 C6 111.6(5)
C7 Si1 C5 114.6(4)
C6 Si1 C5 107.2(5)
C7 Si1 C8 106.9(4)
C6 Si1 C8 113.7(4)
C5 Si1 C8 102.6(4)
C13 Si2 C14 111.1(5)
C13 Si2 C9 108.6(4)
C14 Si2 C9 112.2(4)
C13 Si2 C1 114.8(4)
C14 Si2 C1 107.9(4)
C9 Si2 C1 102.0(3)
C2 C1 C5 106.6(7)
C2 C1 Si2 128.7(6)
C5 C1 Si2 124.1(6)
C2 C1 Re1 71.3(5)
C5 C1 Re1 71.1(4)
Si2 C1 Re1 129.6(4)
C3 C2 C1 110.2(7)
C3 C2 Re1 74.9(5)
C1 C2 Re1 71.4(4)
C3 C2 H2 124.9
C1 C2 H2 124.9
Re1 C2 H2 120.4
C2 C3 C4 107.0(8)
C2 C3 Re1 69.6(5)
C4 C3 Re1 70.6(5)
C2 C3 H3 126.5
C4 C3 H3 126.5
Re1 C3 H3 124.9
C3 C4 C5 111.1(8)
C3 C4 Re1 74.1(5)
C5 C4 Re1 70.5(5)
C3 C4 H4 124.4
C5 C4 H4 124.4
Re1 C4 H4 122.5
C4 C5 C1 105.0(7)
C4 C5 Si1 128.5(6)
C1 C5 Si1 125.0(7)
C4 C5 Re1 72.3(5)
C1 C5 Re1 71.2(4)
Si1 C5 Re1 131.2(4)
Si1 C6 H6A 109.5
Si1 C6 H6B 109.5
H6A C6 H6B 109.5
Si1 C6 H6C 109.5
H6A C6 H6C 109.5
H6B C6 H6C 109.5
Si1 C7 H7A 109.5
Si1 C7 H7B 109.5
H7A C7 H7B 109.5
Si1 C7 H7C 109.5
H7A C7 H7C 109.5
H7B C7 H7C 109.5
C12 C8 C9 107.4(8)
C12 C8 Si1 128.4(6)
C9 C8 Si1 124.1(6)
C12 C8 Re2 72.6(5)
C9 C8 Re2 71.8(4)
Si1 C8 Re2 124.2(4)
C8 C9 C10 106.4(7)
C8 C9 Si2 125.4(6)
C10 C9 Si2 128.0(6)
C8 C9 Re2 71.4(4)
C10 C9 Re2 72.1(4)
Si2 C9 Re2 125.2(4)
C11 C10 C9 109.1(8)
C11 C10 Re2 72.4(5)
C9 C10 Re2 71.3(4)
C11 C10 H10 125.5
C9 C10 H10 125.5
Re2 C10 H10 122.5
C10 C11 C12 107.7(8)
C10 C11 Re2 72.5(5)
C12 C11 Re2 71.8(5)
C10 C11 H11 126.1
C12 C11 H11 126.1
Re2 C11 H11 121.4
C8 C12 C11 109.3(8)
C8 C12 Re2 71.7(5)
C11 C12 Re2 72.1(5)
C8 C12 H12 125.3
C11 C12 H12 125.3
Re2 C12 H12 122.5
Si2 C13 H13A 109.5
Si2 C13 H13B 109.5
H13A C13 H13B 109.5
Si2 C13 H13C 109.5
H13A C13 H13C 109.5
H13B C13 H13C 109.5
Si2 C14 H14A 109.5
Si2 C14 H14B 109.5
H14A C14 H14B 109.5
Si2 C14 H14C 109.5
H14A C14 H14C 109.5
H14B C14 H14C 109.5
O1 C15 Re1 176.9(9)
O2 C16 Re1 175.8(10)
O3 C17 Re2 177.9(8)
O4 C18 Re2 177.9(11)
O5 C19 Re2 177.3(10)

loop_
_geom_bond_atom_site_label_1
_geom_bond_atom_site_label_2
_geom_bond_distance
Re1 C15 1.947(9)
Re1 C16 1.965(10)
Re1 C2 2.260(8)
Re1 C5 2.260(8)
Re1 C1 2.262(7)
Re1 C4 2.283(8)
Re1 C3 2.328(9)
Re1 Cl1 2.472(10)
Re1 Cl2 2.479(2)
Re1 Br1 2.576(2)
Re2 C18 1.899(11)
Re2 C17 1.918(10)
Re2 C19 1.926(10)
Re2 C8 2.290(8)
Re2 C9 2.296(8)
Re2 C12 2.301(9)
Re2 C11 2.305(9)
Re2 C10 2.306(8)
Si1 C7 1.864(10)
Si1 C6 1.867(10)
Si1 C5 1.869(9)
Si1 C8 1.888(9)
Si2 C13 1.858(9)
Si2 C14 1.860(9)
Si2 C9 1.875(8)
Si2 C1 1.881(8)
O1 C15 1.138(11)
O2 C16 1.124(12)
O3 C17 1.139(11)
O4 C18 1.168(13)
O5 C19 1.125(11)
C1 C2 1.446(12)
C1 C5 1.462(11)
C2 C3 1.400(13)
C2 H2 0.9300
C3 C4 1.401(12)
C3 H3 0.9300
C4 C5 1.449(12)
C4 H4 0.9300
C6 H6A 0.9600
C6 H6B 0.9600
C6 H6C 0.9600
C7 H7A 0.9600
C7 H7B 0.9600
C7 H7C 0.9600
C8 C12 1.407(12)
C8 C9 1.446(11)
C9 C10 1.448(12)
C10 C11 1.391(12)
C10 H10 0.9300
C11 C12 1.429(13)
C11 H11 0.9300
C12 H12 0.9300
C13 H13A 0.9600
C13 H13B 0.9600
C13 H13C 0.9600
C14 H14A 0.9600
C14 H14B 0.9600
C14 H14C 0.9600

loop_
_geom_torsion_atom_site_label_1
_geom_torsion_atom_site_label_2
_geom_torsion_atom_site_label_3
_geom_torsion_atom_site_label_4
_geom_torsion
C13 Si2 C1 C2 105.6(8)
C14 Si2 C1 C2 -19.0(9)
C9 Si2 C1 C2 -137.3(7)
C13 Si2 C1 C5 -84.9(7)
C14 Si2 C1 C5 150.6(7)
C9 Si2 C1 C5 32.3(7)
C13 Si2 C1 Re1 8.1(7)
C14 Si2 C1 Re1 -116.4(6)
C9 Si2 C1 Re1 125.3(5)
C15 Re1 C1 C2 -151.1(5)
C16 Re1 C1 C2 -11.8(9)
C5 Re1 C1 C2 115.7(7)
C4 Re1 C1 C2 76.4(5)
C3 Re1 C1 C2 35.8(5)
Cl1 Re1 C1 C2 127(2)
Cl2 Re1 C1 C2 -74.7(5)
Br1 Re1 C1 C2 125.0(5)
C15 Re1 C1 C5 93.2(5)
C16 Re1 C1 C5 -127.5(7)
C2 Re1 C1 C5 -115.7(7)
C4 Re1 C1 C5 -39.3(5)
C3 Re1 C1 C5 -79.9(5)
Cl1 Re1 C1 C5 11(2)
Cl2 Re1 C1 C5 169.5(5)
Br1 Re1 C1 C5 9.2(6)
C15 Re1 C1 Si2 -25.9(6)
C16 Re1 C1 Si2 113.4(7)
C2 Re1 C1 Si2 125.2(8)
C5 Re1 C1 Si2 -119.0(8)
C4 Re1 C1 Si2 -158.4(6)
C3 Re1 C1 Si2 161.1(6)
Cl1 Re1 C1 Si2 -108(2)
Cl2 Re1 C1 Si2 50.5(5)
Br1 Re1 C1 Si2 -109.8(5)
C5 C1 C2 C3 -2.6(9)
Si2 C1 C2 C3 168.4(6)
Re1 C1 C2 C3 -65.4(6)
C5 C1 C2 Re1 62.7(5)
Si2 C1 C2 Re1 -126.2(6)
C15 Re1 C2 C3 159.1(6)
C16 Re1 C2 C3 -68.8(6)
C5 Re1 C2 C3 79.4(5)
C1 Re1 C2 C3 118.0(7)
C4 Re1 C2 C3 36.6(5)
Cl1 Re1 C2 C3 26(3)
Cl2 Re1 C2 C3 -141.4(5)
Br1 Re1 C2 C3 29.3(8)
C15 Re1 C2 C1 41.1(7)
C16 Re1 C2 C1 173.3(5)
C5 Re1 C2 C1 -38.6(5)
C4 Re1 C2 C1 -81.4(5)
C3 Re1 C2 C1 -118.0(7)
Cl1 Re1 C2 C1 -92(3)
Cl2 Re1 C2 C1 100.6(5)
Br1 Re1 C2 C1 -88.7(6)
C1 C2 C3 C4 2.2(9)
Re1 C2 C3 C4 -61.0(6)
C1 C2 C3 Re1 63.2(6)
C15 Re1 C3 C2 -61.5(13)
C16 Re1 C3 C2 118.9(6)
C5 Re1 C3 C2 -80.9(5)
C1 Re1 C3 C2 -37.7(5)
C4 Re1 C3 C2 -117.5(8)
Cl1 Re1 C3 C2 -163.6(16)
Cl2 Re1 C3 C2 39.6(5)
Br1 Re1 C3 C2 -160.3(5)
C15 Re1 C3 C4 55.9(14)
C16 Re1 C3 C4 -123.7(6)
C2 Re1 C3 C4 117.5(8)
C5 Re1 C3 C4 36.6(5)
C1 Re1 C3 C4 79.8(5)
Cl1 Re1 C3 C4 -46.1(16)
Cl2 Re1 C3 C4 157.1(4)
Br1 Re1 C3 C4 -42.8(6)
C2 C3 C4 C5 -0.8(9)
Re1 C3 C4 C5 -61.2(6)
C2 C3 C4 Re1 60.4(6)
C15 Re1 C4 C3 -160.7(5)
C16 Re1 C4 C3 64.3(6)
C2 Re1 C4 C3 -36.8(5)
C5 Re1 C4 C3 -119.9(7)
C1 Re1 C4 C3 -80.0(5)
Cl1 Re1 C4 C3 136.7(17)
Cl2 Re1 C4 C3 -33.9(6)
Br1 Re1 C4 C3 138.3(6)
C15 Re1 C4 C5 -40.8(7)
C16 Re1 C4 C5 -175.8(5)
C2 Re1 C4 C5 83.1(5)
C1 Re1 C4 C5 39.9(5)
C3 Re1 C4 C5 119.9(7)
Cl1 Re1 C4 C5 -103.4(17)
Cl2 Re1 C4 C5 86.0(5)
Br1 Re1 C4 C5 -101.9(5)
C3 C4 C5 C1 -0.8(9)
Re1 C4 C5 C1 -64.1(5)
C3 C4 C5 Si1 -167.6(6)
Re1 C4 C5 Si1 129.0(7)
C3 C4 C5 Re1 63.4(6)
C2 C1 C5 C4 2.0(8)
Si2 C1 C5 C4 -169.5(5)
Re1 C1 C5 C4 64.9(5)
C2 C1 C5 Si1 169.4(6)
Si2 C1 C5 Si1 -2.1(10)
Re1 C1 C5 Si1 -127.7(6)
C2 C1 C5 Re1 -62.9(5)
Si2 C1 C5 Re1 125.6(6)
C7 Si1 C5 C4 -109.4(8)
C6 Si1 C5 C4 15.1(9)
C8 Si1 C5 C4 135.1(7)
C7 Si1 C5 C1 86.2(8)
C6 Si1 C5 C1 -149.3(7)
C8 Si1 C5 C1 -29.3(7)
C7 Si1 C5 Re1 -9.0(7)
C6 Si1 C5 Re1 115.5(6)
C8 Si1 C5 Re1 -124.5(5)
C15 Re1 C5 C4 150.9(5)
C16 Re1 C5 C4 7.8(9)
C2 Re1 C5 C4 -75.2(5)
C1 Re1 C5 C4 -113.4(7)
C3 Re1 C5 C4 -34.8(5)
Cl1 Re1 C5 C4 75.3(17)
Cl2 Re1 C5 C4 -126.1(4)
Br1 Re1 C5 C4 74.1(5)
C15 Re1 C5 C1 -95.7(5)
C16 Re1 C5 C1 121.2(8)
C2 Re1 C5 C1 38.2(5)
C4 Re1 C5 C1 113.4(7)
C3 Re1 C5 C1 78.6(5)
Cl1 Re1 C5 C1 -171.3(17)
Cl2 Re1 C5 C1 -12.7(6)
Br1 Re1 C5 C1 -172.5(5)
C15 Re1 C5 Si1 24.8(6)
C16 Re1 C5 Si1 -118.3(8)
C2 Re1 C5 Si1 158.7(7)
C1 Re1 C5 Si1 120.5(8)
C4 Re1 C5 Si1 -126.1(8)
C3 Re1 C5 Si1 -160.9(7)
Cl1 Re1 C5 Si1 -50.8(17)
Cl2 Re1 C5 Si1 107.8(5)
Br1 Re1 C5 Si1 -52.0(6)
C7 Si1 C8 C12 84.3(9)
C6 Si1 C8 C12 -39.3(10)
C5 Si1 C8 C12 -154.7(8)
C7 Si1 C8 C9 -91.1(8)
C6 Si1 C8 C9 145.3(7)
C5 Si1 C8 C9 29.9(8)
C7 Si1 C8 Re2 178.7(5)
C6 Si1 C8 Re2 55.1(7)
C5 Si1 C8 Re2 -60.3(5)
C18 Re2 C8 C12 -139.6(7)
C17 Re2 C8 C12 128.0(6)
C19 Re2 C8 C12 33.1(7)
C9 Re2 C8 C12 -115.6(8)
C11 Re2 C8 C12 -36.7(5)
C10 Re2 C8 C12 -77.2(6)
C18 Re2 C8 C9 -24.0(8)
C17 Re2 C8 C9 -116.3(5)
C19 Re2 C8 C9 148.8(6)
C12 Re2 C8 C9 115.6(8)
C11 Re2 C8 C9 79.0(5)
C10 Re2 C8 C9 38.4(5)
C18 Re2 C8 Si1 95.4(7)
C17 Re2 C8 Si1 3.0(5)
C19 Re2 C8 Si1 -91.9(6)
C9 Re2 C8 Si1 119.3(7)
C12 Re2 C8 Si1 -125.0(8)
C11 Re2 C8 Si1 -161.7(6)
C10 Re2 C8 Si1 157.7(6)
C12 C8 C9 C10 0.4(9)
Si1 C8 C9 C10 176.6(6)
Re2 C8 C9 C10 -64.0(5)
C12 C8 C9 Si2 -175.2(6)
Si1 C8 C9 Si2 1.0(10)
Re2 C8 C9 Si2 120.5(6)
C12 C8 C9 Re2 64.4(6)
Si1 C8 C9 Re2 -119.4(6)
C13 Si2 C9 C8 89.7(8)
C14 Si2 C9 C8 -147.1(7)
C1 Si2 C9 C8 -31.9(8)
C13 Si2 C9 C10 -84.8(8)
C14 Si2 C9 C10 38.4(9)
C1 Si2 C9 C10 153.5(7)
C13 Si2 C9 Re2 -179.0(5)
C14 Si2 C9 Re2 -55.8(6)
C1 Si2 C9 Re2 59.4(5)
C18 Re2 C9 C8 164.1(6)
C17 Re2 C9 C8 71.5(6)
C19 Re2 C9 C8 -71.2(11)
C12 Re2 C9 C8 -37.4(5)
C11 Re2 C9 C8 -79.3(6)
C10 Re2 C9 C8 -115.0(7)
C18 Re2 C9 C10 -80.8(6)
C17 Re2 C9 C10 -173.5(5)
C19 Re2 C9 C10 43.8(12)
C8 Re2 C9 C10 115.0(7)
C12 Re2 C9 C10 77.6(6)
C11 Re2 C9 C10 35.8(5)
C18 Re2 C9 Si2 43.4(6)
C17 Re2 C9 Si2 -49.2(6)
C19 Re2 C9 Si2 168.1(9)
C8 Re2 C9 Si2 -120.7(7)
C12 Re2 C9 Si2 -158.1(6)
C11 Re2 C9 Si2 160.0(6)
C10 Re2 C9 Si2 124.3(8)
C8 C9 C10 C11 0.6(9)
Si2 C9 C10 C11 176.0(6)
Re2 C9 C10 C11 -62.9(6)
C8 C9 C10 Re2 63.6(5)
Si2 C9 C10 Re2 -121.0(6)
C18 Re2 C10 C11 -136.0(6)
C17 Re2 C10 C11 128.9(7)
C19 Re2 C10 C11 -41.7(7)
C8 Re2 C10 C11 79.5(6)
C9 Re2 C10 C11 118.0(7)
C12 Re2 C10 C11 38.0(5)
C18 Re2 C10 C9 106.0(6)
C17 Re2 C10 C9 10.9(9)
C19 Re2 C10 C9 -159.8(6)
C8 Re2 C10 C9 -38.5(5)
C12 Re2 C10 C9 -80.0(5)
C11 Re2 C10 C9 -118.0(7)
C9 C10 C11 C12 -1.4(10)
Re2 C10 C11 C12 -63.6(6)
C9 C10 C11 Re2 62.2(6)
C18 Re2 C11 C10 53.0(7)
C17 Re2 C11 C10 -113.5(8)
C19 Re2 C11 C10 146.0(6)
C8 Re2 C11 C10 -79.9(5)
C9 Re2 C11 C10 -37.4(5)
C12 Re2 C11 C10 -116.1(7)
C18 Re2 C11 C12 169.1(5)
C17 Re2 C11 C12 2.6(10)
C19 Re2 C11 C12 -97.9(6)
C8 Re2 C11 C12 36.2(5)
C9 Re2 C11 C12 78.8(5)
C10 Re2 C11 C12 116.1(7)
C9 C8 C12 C11 -1.2(10)
Si1 C8 C12 C11 -177.2(6)
Re2 C8 C12 C11 62.7(6)
C9 C8 C12 Re2 -63.8(6)
Si1 C8 C12 Re2 120.2(7)
C10 C11 C12 C8 1.6(10)
Re2 C11 C12 C8 -62.4(6)
C10 C11 C12 Re2 64.0(6)
C18 Re2 C12 C8 95.5(10)
C17 Re2 C12 C8 -60.4(6)
C19 Re2 C12 C8 -155.1(6)
C9 Re2 C12 C8 38.5(5)
C11 Re2 C12 C8 118.2(7)
C10 Re2 C12 C8 81.3(5)
C18 Re2 C12 C11 -22.8(11)
C17 Re2 C12 C11 -178.6(5)
C19 Re2 C12 C11 86.7(6)
C8 Re2 C12 C11 -118.2(7)
C9 Re2 C12 C11 -79.7(5)
C10 Re2 C12 C11 -36.9(5)
C16 Re1 C15 O1 171(17)
C2 Re1 C15 O1 -54(17)
C5 Re1 C15 O1 8(17)
C1 Re1 C15 O1 -30(17)
C4 Re1 C15 O1 32(17)
C3 Re1 C15 O1 -9(17)
Cl1 Re1 C15 O1 98(17)
Cl2 Re1 C15 O1 -114(17)
Br1 Re1 C15 O1 94(17)
C15 Re1 C16 O2 169(14)
C2 Re1 C16 O2 21(14)
C5 Re1 C16 O2 -48(14)
C1 Re1 C16 O2 29(14)
C4 Re1 C16 O2 -43(14)
C3 Re1 C16 O2 -12(14)
Cl1 Re1 C16 O2 -120(14)
Cl2 Re1 C16 O2 94(14)
Br1 Re1 C16 O2 -117(14)
C18 Re2 C17 O3 -75(24)
C19 Re2 C17 O3 -165(24)
C8 Re2 C17 O3 64(24)
C9 Re2 C17 O3 30(24)
C12 Re2 C17 O3 95(24)
C11 Re2 C17 O3 93(24)
C10 Re2 C17 O3 23(24)
C17 Re2 C18 O4 70(31)
C19 Re2 C18 O4 161(31)
C8 Re2 C18 O4 -25(31)
C9 Re2 C18 O4 -39(31)
C12 Re2 C18 O4 -88(31)
C11 Re2 C18 O4 -103(31)
C10 Re2 C18 O4 -76(31)
C18 Re2 C19 O5 114(27)
C17 Re2 C19 O5 -158(27)
C8 Re2 C19 O5 -61(27)
C9 Re2 C19 O5 -13(27)
C12 Re2 C19 O5 -42(27)
C11 Re2 C19 O5 -6(27)
C10 Re2 C19 O5 17(27)
